data_4032553
loop_
_publ_author_name
'Zhu, Yan-Shuo'
'Yuan, Bei-Bei'
'Guo, Jiao-Mei'
'Jin, Shao-Jing'
'Dong, Hua-Hui'
'Wang, Qi-Lin'
'Bu, Zhan-Wei'

_publ_section_title
;
 A Copper-Catalyzed Friedel-Crafts Alkylation/Cyclization Sequence: an
 Approach to Functionalized Pyrrolo[1,2-a]indole Spirooxindoles and
 9H-Pyrrolo[1,2-a]indoles.
;
_journal_issue 11
_journal_name_full 'The Journal of organic chemistry'
_journal_page_first 5669
_journal_page_last 5677
_journal_paper_doi 10.1021/acs.joc.7b00488
_journal_volume 82
_journal_year 2017
_chemical_formula_moiety 'C25 H18 N2'
_chemical_formula_sum 'C25 H18 N2'
_chemical_formula_weight 346.41
_space_group_crystal_system monoclinic
_space_group_IT_number 15
_space_group_name_Hall '-C 2yc'
_space_group_name_H-M_alt 'C 1 2/c 1'
_symmetry_space_group_name_Hall '-C 2yc'
_symmetry_space_group_name_H-M 'C 1 2/c 1'
_atom_sites_solution_hydrogens geom
_atom_sites_solution_primary direct
_atom_sites_solution_secondary difmap
_audit_creation_method SHELXL-2014/7
_cell_angle_alpha 90
_cell_angle_beta 100.649(2)
_cell_angle_gamma 90
_cell_formula_units_Z 8
_cell_length_a 9.8783(11)
_cell_length_b 19.628(2)
_cell_length_c 20.062(2)
_cell_measurement_reflns_used 3335
_cell_measurement_temperature 296(2)
_cell_measurement_theta_max 25.15
_cell_measurement_theta_min 2.40
_cell_volume 3822.9(7)
_computing_cell_refinement 'Bruker SAINT'
_computing_data_collection 'Bruker APEX2'
_computing_data_reduction 'Bruker SAINT'
_computing_molecular_graphics 'Bruker SHELXTL'
_computing_publication_material 'Bruker SHELXTL'
_computing_structure_refinement 'SHELXL-2014 (Sheldrick 2014)'
_computing_structure_solution 'SHELXS-97 (Sheldrick 2008)'
_diffrn_ambient_temperature 296(2)
_diffrn_measured_fraction_theta_full 0.999
_diffrn_measured_fraction_theta_max 0.973
_diffrn_measurement_device_type 'Bruker APEX-II CCD'
_diffrn_measurement_method '\f and \w scans'
_diffrn_radiation_type MoK\a
_diffrn_radiation_wavelength 0.71073
_diffrn_reflns_av_R_equivalents 0.0252
_diffrn_reflns_av_unetI/netI 0.0324
_diffrn_reflns_Laue_measured_fraction_full 0.999
_diffrn_reflns_Laue_measured_fraction_max 0.973
_diffrn_reflns_limit_h_max 11
_diffrn_reflns_limit_h_min -13
_diffrn_reflns_limit_k_max 26
_diffrn_reflns_limit_k_min -25
_diffrn_reflns_limit_l_max 23
_diffrn_reflns_limit_l_min -25
_diffrn_reflns_number 11965
_diffrn_reflns_point_group_measured_fraction_full 0.999
_diffrn_reflns_point_group_measured_fraction_max 0.973
_diffrn_reflns_theta_full 25.242
_diffrn_reflns_theta_max 28.265
_diffrn_reflns_theta_min 2.066
_diffrn_source 'fine-focus sealed tube'
_exptl_absorpt_coefficient_mu 0.071
_exptl_absorpt_correction_type multi-scan
_exptl_absorpt_process_details sadabs
_exptl_crystal_density_diffrn 1.204
_exptl_crystal_F_000 1456
_exptl_transmission_factor_max 0.7457
_exptl_transmission_factor_min 0.6999
_refine_diff_density_max 0.191
_refine_diff_density_min -0.114
_refine_diff_density_rms 0.030
_refine_ls_extinction_coef 0.0014(3)
_refine_ls_extinction_expression Fc^*^=kFc[1+0.001xFc^2^\l^3^/sin(2\q)]^-1/4^
_refine_ls_extinction_method 'SHELXL-2014/7 (Sheldrick 2014'
_refine_ls_goodness_of_fit_ref 1.017
_refine_ls_hydrogen_treatment constr
_refine_ls_matrix_type full
_refine_ls_number_parameters 246
_refine_ls_number_reflns 4621
_refine_ls_number_restraints 0
_refine_ls_restrained_S_all 1.017
_refine_ls_R_factor_all 0.0746
_refine_ls_R_factor_gt 0.0426
_refine_ls_shift/su_max 0.000
_refine_ls_shift/su_mean 0.000
_refine_ls_structure_factor_coef Fsqd
_refine_ls_weighting_details 'w=1/[\s^2^(Fo^2^)+(0.0543P)^2^+0.5575P] where P=(Fo^2^+2Fc^2^)/3'
_refine_ls_weighting_scheme calc
_refine_ls_wR_factor_gt 0.1035
_refine_ls_wR_factor_ref 0.1207
_reflns_Friedel_coverage 0.000
_reflns_number_gt 2946
_reflns_number_total 4621
_reflns_threshold_expression 'I > 2\s(I)'
_cod_data_source_file jo7b00488_si_003.cif
_cod_data_source_block MPT9159_0m
_cod_original_cell_volume 3822.8(7)
_cod_database_code 4032553
_shelx_shelxl_version_number 2014/7
_shelx_space_group_comment
;
The symmetry employed for this shelxl refinement is uniquely defined
by the following loop, which should always be used as a source of
symmetry information in preference to the above space-group names.
They are only intended as comments.
;

loop_
_space_group_symop_operation_xyz
'x, y, z'
'-x, y, -z+1/2'
'x+1/2, y+1/2, z'
'-x+1/2, y+1/2, -z+1/2'
'-x, -y, -z'
'x, -y, z-1/2'
'-x+1/2, -y+1/2, -z'
'x+1/2, -y+1/2, z-1/2'

loop_
_atom_site_label
_atom_site_type_symbol
_atom_site_fract_x
_atom_site_fract_y
_atom_site_fract_z
_atom_site_U_iso_or_equiv
_atom_site_adp_type
_atom_site_occupancy
_atom_site_site_symmetry_order
_atom_site_calc_flag
_atom_site_refinement_flags_posn
_atom_site_refinement_flags_adp
N1 N 0.19098(11) 0.01627(5) 0.30736(5) 0.0493(3) Uani 1 1 d . .
N2 N 0.34261(16) -0.15208(7) 0.17130(8) 0.0871(5) Uani 1 1 d . .
C1 C 0.1241(2) -0.22567(8) 0.39795(8) 0.0744(5) Uani 1 1 d . .
H1 H 0.1016 -0.2649 0.4195 0.089 Uiso 1 1 calc R U
C2 C 0.02746(18) -0.17582(8) 0.38008(8) 0.0679(4) Uani 1 1 d . .
H16 H -0.0607 -0.1811 0.3895 0.081 Uiso 1 1 calc R U
C3 C 0.06091(15) -0.11769(7) 0.34812(7) 0.0602(4) Uani 1 1 d . .
H15 H -0.0049 -0.0838 0.3362 0.072 Uiso 1 1 calc R U
C4 C 0.19199(14) -0.10922(6) 0.33352(7) 0.0515(3) Uani 1 1 d . .
C5 C 0.22389(13) -0.05000(6) 0.29493(6) 0.0493(3) Uani 1 1 d . .
C6 C 0.27549(13) -0.04786(6) 0.23513(6) 0.0497(3) Uani 1 1 d . .
C7 C 0.27314(13) 0.02103(6) 0.21058(6) 0.0481(3) Uani 1 1 d . .
C8 C 0.31547(14) 0.04446(6) 0.14812(6) 0.0478(3) Uani 1 1 d . .
C9 C 0.23119(15) 0.08740(7) 0.10390(7) 0.0570(4) Uani 1 1 d . .
H3 H 0.1476 0.1016 0.1142 0.068 Uiso 1 1 calc R U
C10 C 0.26973(18) 0.10936(7) 0.04492(7) 0.0672(4) Uani 1 1 d . .
H4 H 0.2117 0.1378 0.0155 0.081 Uiso 1 1 calc R U
C11 C 0.39341(19) 0.08934(8) 0.02952(7) 0.0708(4) Uani 1 1 d . .
H2 H 0.4198 0.1047 -0.0100 0.085 Uiso 1 1 calc R U
C12 C 0.2539(2) -0.21796(7) 0.38417(8) 0.0738(5) Uani 1 1 d . .
H18 H 0.3192 -0.2520 0.3967 0.089 Uiso 1 1 calc R U
C13 C 0.28912(16) -0.16024(7) 0.35188(7) 0.0618(4) Uani 1 1 d . .
H17 H 0.3774 -0.1556 0.3425 0.074 Uiso 1 1 calc R U
C14 C 0.22049(13) 0.05903(6) 0.25706(6) 0.0498(3) Uani 1 1 d . .
C15 C 0.43943(15) 0.02411(8) 0.13128(7) 0.0615(4) Uani 1 1 d . .
H6 H 0.4971 -0.0051 0.1600 0.074 Uiso 1 1 calc R U
C16 C 0.47795(17) 0.04664(9) 0.07267(8) 0.0718(5) Uani 1 1 d . .
H5 H 0.5617 0.0329 0.0622 0.086 Uiso 1 1 calc R U
C17 C 0.31287(15) -0.10604(7) 0.20041(8) 0.0596(4) Uani 1 1 d . .
C18 C 0.20033(14) 0.13214(7) 0.27548(7) 0.0533(3) Uani 1 1 d . .
H11 H 0.1212 0.1512 0.2444 0.064 Uiso 1 1 calc R U
C19 C 0.16420(14) 0.12355(7) 0.34520(7) 0.0546(3) Uani 1 1 d . .
C20 C 0.16154(13) 0.05495(7) 0.36298(7) 0.0511(3) Uani 1 1 d . .
C21 C 0.14328(15) 0.03394(7) 0.42600(7) 0.0593(4) Uani 1 1 d . .
H7 H 0.1418 -0.0120 0.4370 0.071 Uiso 1 1 calc R U
C22 C 0.12721(18) 0.08390(9) 0.47241(8) 0.0723(4) Uani 1 1 d . .
H10 H 0.1159 0.0714 0.5158 0.087 Uiso 1 1 calc R U
C23 C 0.12767(19) 0.15204(9) 0.45547(8) 0.0785(5) Uani 1 1 d . .
H9 H 0.1154 0.1847 0.4874 0.094 Uiso 1 1 calc R U
C24 C 0.14597(17) 0.17250(8) 0.39203(8) 0.0695(4) Uani 1 1 d . .
H8 H 0.1460 0.2185 0.3810 0.083 Uiso 1 1 calc R U
C25 C 0.32603(18) 0.17669(7) 0.27536(8) 0.0703(4) Uani 1 1 d . .
H12 H 0.4029 0.1585 0.3067 0.105 Uiso 1 1 calc R U
H14 H 0.3071 0.2221 0.2888 0.105 Uiso 1 1 calc R U
H13 H 0.3475 0.1775 0.2306 0.105 Uiso 1 1 calc R U

loop_
_atom_site_aniso_label
_atom_site_aniso_U_11
_atom_site_aniso_U_22
_atom_site_aniso_U_33
_atom_site_aniso_U_23
_atom_site_aniso_U_13
_atom_site_aniso_U_12
N1 0.0525(6) 0.0454(6) 0.0507(6) 0.0032(5) 0.0114(5) 0.0032(5)
N2 0.1009(12) 0.0626(9) 0.1027(11) -0.0266(8) 0.0317(9) -0.0047(8)
C1 0.1037(14) 0.0509(9) 0.0684(10) 0.0064(7) 0.0156(9) -0.0116(9)
C2 0.0723(11) 0.0673(10) 0.0639(9) 0.0022(7) 0.0124(8) -0.0165(8)
C3 0.0573(9) 0.0584(8) 0.0631(9) 0.0062(7) 0.0066(7) -0.0042(7)
C4 0.0582(8) 0.0434(7) 0.0509(7) -0.0013(6) 0.0049(6) -0.0039(6)
C5 0.0474(7) 0.0449(7) 0.0541(8) -0.0007(6) 0.0054(6) 0.0001(5)
C6 0.0481(7) 0.0448(7) 0.0545(8) -0.0038(6) 0.0052(6) -0.0017(5)
C7 0.0466(7) 0.0487(7) 0.0477(7) -0.0010(6) 0.0054(5) 0.0007(6)
C8 0.0509(8) 0.0469(7) 0.0438(7) -0.0069(5) 0.0038(6) -0.0037(6)
C9 0.0620(9) 0.0527(8) 0.0552(8) -0.0014(6) 0.0076(7) 0.0047(6)
C10 0.0901(12) 0.0572(9) 0.0510(8) 0.0024(7) 0.0045(8) 0.0015(8)
C11 0.0928(13) 0.0754(10) 0.0457(8) -0.0087(7) 0.0166(8) -0.0159(9)
C12 0.0954(13) 0.0474(8) 0.0770(11) 0.0058(7) 0.0120(9) 0.0098(8)
C13 0.0669(9) 0.0499(8) 0.0678(9) -0.0001(7) 0.0103(7) 0.0041(7)
C14 0.0495(7) 0.0495(7) 0.0498(7) 0.0048(6) 0.0081(6) 0.0036(6)
C15 0.0541(9) 0.0778(10) 0.0503(8) -0.0039(7) 0.0043(6) 0.0063(7)
C16 0.0620(10) 0.1010(13) 0.0548(9) -0.0149(9) 0.0169(7) -0.0031(9)
C17 0.0612(9) 0.0505(8) 0.0669(9) -0.0077(7) 0.0112(7) -0.0060(7)
C18 0.0590(8) 0.0462(7) 0.0554(8) 0.0041(6) 0.0127(6) 0.0075(6)
C19 0.0562(8) 0.0509(8) 0.0587(8) 0.0022(6) 0.0156(6) 0.0050(6)
C20 0.0499(8) 0.0524(7) 0.0518(7) -0.0002(6) 0.0115(6) 0.0031(6)
C21 0.0606(9) 0.0606(8) 0.0586(8) 0.0069(7) 0.0161(7) 0.0036(7)
C22 0.0847(12) 0.0801(11) 0.0568(9) -0.0019(8) 0.0256(8) -0.0010(9)
C23 0.1013(14) 0.0702(11) 0.0719(11) -0.0144(8) 0.0362(10) -0.0032(9)
C24 0.0842(12) 0.0553(9) 0.0751(10) -0.0052(7) 0.0310(9) 0.0025(8)
C25 0.0877(12) 0.0519(8) 0.0763(10) 0.0013(7) 0.0285(9) -0.0074(8)

loop_
_atom_type_symbol
_atom_type_description
_atom_type_scat_dispersion_real
_atom_type_scat_dispersion_imag
_atom_type_scat_source
C C 0.0033 0.0016 'International Tables Vol C Tables 4.2.6.8 and 6.1.1.4'
H H 0.0000 0.0000 'International Tables Vol C Tables 4.2.6.8 and 6.1.1.4'
N N 0.0061 0.0033 'International Tables Vol C Tables 4.2.6.8 and 6.1.1.4'

loop_
_geom_angle_atom_site_label_1
_geom_angle_atom_site_label_2
_geom_angle_atom_site_label_3
_geom_angle
C5 N1 C14 110.65(10)
C5 N1 C20 137.42(11)
C14 N1 C20 110.44(10)
C2 C1 C12 120.16(15)
C2 C1 H1 119.9
C12 C1 H1 119.9
C1 C2 C3 119.89(16)
C1 C2 H16 120.1
C3 C2 H16 120.1
C2 C3 C4 120.66(14)
C2 C3 H15 119.7
C4 C3 H15 119.7
C13 C4 C3 118.87(12)
C13 C4 C5 120.50(13)
C3 C4 C5 120.47(12)
N1 C5 C6 105.37(11)
N1 C5 C4 125.07(11)
C6 C5 C4 129.12(12)
C5 C6 C17 124.70(12)
C5 C6 C7 109.83(11)
C17 C6 C7 125.23(12)
C14 C7 C6 105.25(11)
C14 C7 C8 127.96(12)
C6 C7 C8 126.77(12)
C9 C8 C15 118.19(13)
C9 C8 C7 120.38(12)
C15 C8 C7 121.43(12)
C10 C9 C8 120.79(14)
C10 C9 H3 119.6
C8 C9 H3 119.6
C11 C10 C9 120.19(15)
C11 C10 H4 119.9
C9 C10 H4 119.9
C10 C11 C16 119.77(14)
C10 C11 H2 120.1
C16 C11 H2 120.1
C1 C12 C13 120.78(15)
C1 C12 H18 119.6
C13 C12 H18 119.6
C12 C13 C4 119.64(15)
C12 C13 H17 120.2
C4 C13 H17 120.2
C7 C14 N1 108.89(11)
C7 C14 C18 140.44(12)
N1 C14 C18 110.13(11)
C16 C15 C8 120.79(14)
C16 C15 H6 119.6
C8 C15 H6 119.6
C11 C16 C15 120.27(15)
C11 C16 H5 119.9
C15 C16 H5 119.9
N2 C17 C6 178.61(16)
C14 C18 C19 100.66(10)
C14 C18 C25 113.79(12)
C19 C18 C25 113.42(12)
C14 C18 H11 109.5
C19 C18 H11 109.5
C25 C18 H11 109.5
C24 C19 C20 119.18(13)
C24 C19 C18 129.35(13)
C20 C19 C18 111.24(11)
C21 C20 C19 122.51(13)
C21 C20 N1 129.97(12)
C19 C20 N1 107.35(11)
C20 C21 C22 117.29(14)
C20 C21 H7 121.4
C22 C21 H7 121.4
C23 C22 C21 121.06(14)
C23 C22 H10 119.5
C21 C22 H10 119.5
C24 C23 C22 121.12(15)
C24 C23 H9 119.4
C22 C23 H9 119.4
C23 C24 C19 118.83(14)
C23 C24 H8 120.6
C19 C24 H8 120.6
C18 C25 H12 109.5
C18 C25 H14 109.5
H12 C25 H14 109.5
C18 C25 H13 109.5
H12 C25 H13 109.5
H14 C25 H13 109.5

loop_
_geom_bond_atom_site_label_1
_geom_bond_atom_site_label_2
_geom_bond_distance
N1 C5 1.3748(16)
N1 C14 1.3843(16)
N1 C20 1.4233(16)
N2 C17 1.1435(18)
C1 C2 1.368(2)
C1 C12 1.369(2)
C1 H1 0.9300
C2 C3 1.3786(19)
C2 H16 0.9300
C3 C4 1.389(2)
C3 H15 0.9300
C4 C13 1.3887(19)
C4 C5 1.4627(18)
C5 C6 1.3882(18)
C6 C17 1.4214(19)
C6 C7 1.4378(17)
C7 C14 1.3696(17)
C7 C8 1.4664(18)
C8 C9 1.3846(18)
C8 C15 1.3878(19)
C9 C10 1.377(2)
C9 H3 0.9300
C10 C11 1.372(2)
C10 H4 0.9300
C11 C16 1.372(2)
C11 H2 0.9300
C12 C13 1.381(2)
C12 H18 0.9300
C13 H17 0.9300
C14 C18 1.5042(18)
C15 C16 1.374(2)
C15 H6 0.9300
C16 H5 0.9300
C18 C19 1.5155(19)
C18 C25 1.519(2)
C18 H11 0.9800
C19 C24 1.3786(19)
C19 C20 1.3945(18)
C20 C21 1.3731(18)
C21 C22 1.381(2)
C21 H7 0.9300
C22 C23 1.380(2)
C22 H10 0.9300
C23 C24 1.378(2)
C23 H9 0.9300
C24 H8 0.9300
C25 H12 0.9600
C25 H14 0.9600
C25 H13 0.9600

loop_
_geom_torsion_atom_site_label_1
_geom_torsion_atom_site_label_2
_geom_torsion_atom_site_label_3
_geom_torsion_atom_site_label_4
_geom_torsion
C12 C1 C2 C3 0.0(2)
C1 C2 C3 C4 0.3(2)
C2 C3 C4 C13 -0.2(2)
C2 C3 C4 C5 175.19(13)
C14 N1 C5 C6 0.11(14)
C20 N1 C5 C6 -163.98(14)
C14 N1 C5 C4 -172.81(12)
C20 N1 C5 C4 23.1(2)
C13 C4 C5 N1 -137.22(14)
C3 C4 C5 N1 47.45(19)
C13 C4 C5 C6 51.6(2)
C3 C4 C5 C6 -123.73(16)
N1 C5 C6 C17 -174.98(12)
C4 C5 C6 C17 -2.5(2)
N1 C5 C6 C7 -0.33(14)
C4 C5 C6 C7 172.19(13)
C5 C6 C7 C14 0.43(14)
C17 C6 C7 C14 175.05(13)
C5 C6 C7 C8 -178.29(12)
C17 C6 C7 C8 -3.7(2)
C14 C7 C8 C9 -46.82(19)
C6 C7 C8 C9 131.61(14)
C14 C7 C8 C15 133.71(15)
C6 C7 C8 C15 -47.86(19)
C15 C8 C9 C10 -0.1(2)
C7 C8 C9 C10 -179.63(12)
C8 C9 C10 C11 -0.6(2)
C9 C10 C11 C16 0.8(2)
C2 C1 C12 C13 -0.3(2)
C1 C12 C13 C4 0.4(2)
C3 C4 C13 C12 -0.1(2)
C5 C4 C13 C12 -175.53(13)
C6 C7 C14 N1 -0.35(14)
C8 C7 C14 N1 178.35(12)
C6 C7 C14 C18 169.80(16)
C8 C7 C14 C18 -11.5(3)
C5 N1 C14 C7 0.17(14)
C20 N1 C14 C7 168.75(11)
C5 N1 C14 C18 -173.18(11)
C20 N1 C14 C18 -4.60(14)
C9 C8 C15 C16 0.7(2)
C7 C8 C15 C16 -179.81(13)
C10 C11 C16 C15 -0.2(2)
C8 C15 C16 C11 -0.5(2)
C7 C14 C18 C19 -166.68(16)
N1 C14 C18 C19 3.40(14)
C7 C14 C18 C25 -45.0(2)
N1 C14 C18 C25 125.06(13)
C14 C18 C19 C24 173.36(15)
C25 C18 C19 C24 51.4(2)
C14 C18 C19 C20 -1.11(15)
C25 C18 C19 C20 -123.03(13)
C24 C19 C20 C21 -0.9(2)
C18 C19 C20 C21 174.17(13)
C24 C19 C20 N1 -176.56(13)
C18 C19 C20 N1 -1.47(15)
C5 N1 C20 C21 -7.3(3)
C14 N1 C20 C21 -171.44(14)
C5 N1 C20 C19 167.87(14)
C14 N1 C20 C19 3.76(14)
C19 C20 C21 C22 0.0(2)
N1 C20 C21 C22 174.57(14)
C20 C21 C22 C23 0.9(2)
C21 C22 C23 C24 -0.9(3)
C22 C23 C24 C19 -0.1(3)
C20 C19 C24 C23 0.9(2)
C18 C19 C24 C23 -173.14(15)
